data_7719630
loop_
_publ_author_name
'Samanta, Sukhendu Bikash'
'Roy, Soumalya'
'Konieczny, Piotr'
'Pe&#x142;ka, Robert'
'Baran, Stanis&#x142;aw'
'Himchan, Mo'
'Dey, Atanu'
'Lee, Junseong'
'Das, Sourav'

_publ_section_title
;
 Exploring the magnetic anisotropy and slow relaxation in heterometallic
 Co<sup>II</sup>-Ln<sup>III</sup>-Co<sup>II</sup> complexes: from
 synthesis to <i>ab initio</i> insights.
;
_journal_issue 44
_journal_name_full 'Dalton transactions (Cambridge, England : 2003)'
_journal_page_first 16492
_journal_page_last 16507
_journal_paper_doi 10.1039/d5dt02024g
_journal_volume 54
_journal_year 2025
_chemical_formula_moiety 'C42 H42 Cl2 Co2 Gd N6 O8, Cl, C H Cl3, C H4 O'
_chemical_formula_sum 'C44 H47 Cl6 Co2 Gd N6 O9'
_chemical_formula_weight 1291.68
_space_group_crystal_system triclinic
_space_group_IT_number 2
_space_group_name_Hall '-P 1'
_space_group_name_H-M_alt 'P -1'
_atom_sites_solution_hydrogens geom
_audit_creation_date 2024-12-06
_audit_creation_method
;
Olex2 1.5
(compiled 2024.02.16 svn.r378c4104 for OlexSys, GUI svn.r6928)
;
_audit_update_record
;
2025-08-22 deposited with the CCDC.	2025-10-07 downloaded from the CCDC.
;
_cell_angle_alpha 91.9753(16)
_cell_angle_beta 105.7751(15)
_cell_angle_gamma 109.8153(15)
_cell_formula_units_Z 2
_cell_length_a 12.8633(4)
_cell_length_b 14.7220(5)
_cell_length_c 16.2803(5)
_cell_measurement_reflns_used 9954
_cell_measurement_temperature 296.15
_cell_measurement_theta_max 26.03
_cell_measurement_theta_min 2.45
_cell_volume 2763.83(16)
_computing_cell_refinement 'SAINT v8.34A (Bruker, 2013)'
_computing_data_reduction 'SAINT v8.34A (Bruker, 2013)'
_computing_molecular_graphics 'Olex2 1.5 (Dolomanov et al., 2009)'
_computing_publication_material 'Olex2 1.5 (Dolomanov et al., 2009)'
_computing_structure_refinement 'SHELXL 2019/3 (Sheldrick, 2015)'
_computing_structure_solution 'XS  (Sheldrick, 2008)'
_diffrn_ambient_temperature 296.15
_diffrn_measured_fraction_theta_full 0.999
_diffrn_measured_fraction_theta_max 0.999
_diffrn_measurement_device_type 'Bruker APEX-II CCD'
_diffrn_measurement_method '\f and \w scans'
_diffrn_radiation_type MoK\a
_diffrn_radiation_wavelength 0.71073
_diffrn_reflns_av_R_equivalents 0.0226
_diffrn_reflns_av_unetI/netI 0.0246
_diffrn_reflns_Laue_measured_fraction_full 0.999
_diffrn_reflns_Laue_measured_fraction_max 0.999
_diffrn_reflns_limit_h_max 15
_diffrn_reflns_limit_h_min -15
_diffrn_reflns_limit_k_max 17
_diffrn_reflns_limit_k_min -17
_diffrn_reflns_limit_l_max 19
_diffrn_reflns_limit_l_min -19
_diffrn_reflns_number 37538
_diffrn_reflns_point_group_measured_fraction_full 0.999
_diffrn_reflns_point_group_measured_fraction_max 0.999
_diffrn_reflns_theta_full 25.242
_diffrn_reflns_theta_max 25.499
_diffrn_reflns_theta_min 1.765
_exptl_absorpt_coefficient_mu 2.123
_exptl_absorpt_correction_T_max 0.7453
_exptl_absorpt_correction_T_min 0.5449
_exptl_absorpt_correction_type none
_exptl_absorpt_process_details
;
SADABS-2014/2 (Bruker,2014/2) was used for absorption correction.
wR2(int) was 0.1019 before and 0.0347 after correction.
The Ratio of minimum to maximum transmission is 0.7311.
The \l/2 correction factor is 0.00150.
;
_exptl_crystal_colour 'clear red'
_exptl_crystal_colour_lustre clear
_exptl_crystal_colour_primary red
_exptl_crystal_density_diffrn 1.552
_exptl_crystal_description needle
_exptl_crystal_F_000 1290
_exptl_crystal_size_max 0.18
_exptl_crystal_size_mid 0.081
_exptl_crystal_size_min 0.065
_refine_diff_density_max 0.861
_refine_diff_density_min -1.293
_refine_diff_density_rms 0.076
_refine_ls_extinction_method none
_refine_ls_goodness_of_fit_ref 1.024
_refine_ls_hydrogen_treatment constr
_refine_ls_matrix_type full
_refine_ls_number_parameters 623
_refine_ls_number_reflns 10286
_refine_ls_number_restraints 0
_refine_ls_restrained_S_all 1.024
_refine_ls_R_factor_all 0.0349
_refine_ls_R_factor_gt 0.0289
_refine_ls_shift/su_max 0.001
_refine_ls_shift/su_mean 0.000
_refine_ls_structure_factor_coef Fsqd
_refine_ls_weighting_details 'w=1/[\s^2^(Fo^2^)+(0.0385P)^2^+3.3832P] where P=(Fo^2^+2Fc^2^)/3'
_refine_ls_weighting_scheme calc
_refine_ls_wR_factor_gt 0.0714
_refine_ls_wR_factor_ref 0.0743
_reflns_Friedel_coverage 0.000
_reflns_number_gt 9127
_reflns_number_total 10286
_reflns_threshold_expression 'I > 2\s(I)'
_cod_data_source_file d5dt02024g2.cif
_cod_data_source_block compound_2
_cod_depositor_comments 'Adding full bibliography for 7719627--7719631.cif.'
_cod_database_code 7719630
_shelx_shelxl_version_number 2019/3
_shelx_space_group_comment
;
The symmetry employed for this shelxl refinement is uniquely defined
by the following loop, which should always be used as a source of
symmetry information in preference to the above space-group names.
They are only intended as comments.
;
_shelx_estimated_absorpt_t_max 0.874
_shelx_estimated_absorpt_t_min 0.701
_olex2_refinement_description
;
1. Fixed Uiso
 At 1.2 times of:
  All C(H) groups
 At 1.5 times of:
  All C(H,H,H) groups, All O(H) groups
2.a Ternary CH refined with riding coordinates:
 C42(H42)
2.b Aromatic/amide H refined with riding coordinates:
 C4(H4), C13(H13), C11(H11A), C6(H6A), C45(H45), C2(H2), C34(H34), C27(H27),
 C18(H18), C9(H9), C21(H21), C8(H8), C30(H30), C25(H25), C32(H32), C15(H15),
 C28(H28), C16(H16), C22(H22), C29(H29), C37(H37), C23(H23), C36(H36), C3(H3),
 C17(H17), C35(H35)
2.c Idealised Me refined as rotating group:
 C59(H59A,H59B,H59C), C39(H39A,H39B,H39C), C40(H40A,H40B,H40C), C41(H41A,H41B,
 H41C), C43(H43A,H43B,H43C)
2.d Idealised tetrahedral OH refined as rotating group:
 O11(H11), O6(H6), O5(H5), O7(H7), O8(H8A)
;
_smtbx_masks_void_probe_radius 1.2
_smtbx_masks_void_truncation_radius 1.2
_olex2_submission_special_instructions 'No special instructions were received'

loop_
_space_group_symop_operation_xyz
'x, y, z'
'-x, -y, -z'

loop_
_atom_site_label
_atom_site_type_symbol
_atom_site_fract_x
_atom_site_fract_y
_atom_site_fract_z
_atom_site_U_iso_or_equiv
_atom_site_adp_type
_atom_site_occupancy
_atom_site_site_symmetry_order
_atom_site_calc_flag
_atom_site_refinement_flags_posn
_atom_site_refinement_flags_adp
_atom_site_refinement_flags_occupancy
_atom_site_disorder_assembly
_atom_site_disorder_group
Gd1 Gd 0.79943(2) 0.19941(2) 0.24072(2) 0.02291(5) Uani 1 1 d . . . . .
Co1 Co 0.96657(3) 0.27870(3) 0.09024(3) 0.02261(9) Uani 1 1 d . . . . .
Co2 Co 0.66989(4) 0.23186(3) 0.38282(3) 0.02567(10) Uani 1 1 d . . . . .
Cl2 Cl 0.63034(7) 0.06888(5) 0.29661(5) 0.03050(17) Uani 1 1 d . . . . .
Cl1 Cl 0.78077(7) 0.27985(6) -0.00797(5) 0.03343(18) Uani 1 1 d . . . . .
O1 O 0.87309(17) 0.15259(14) 0.13877(13) 0.0245(4) Uani 1 1 d . . . . .
O11 O 1.12397(19) 0.27200(16) 0.18174(14) 0.0316(5) Uani 1 1 d . . . . .
H11 H 1.113365 0.215542 0.190613 0.047 Uiso 1 1 calc R U . . .
O2 O 0.92212(18) 0.33273(14) 0.20513(13) 0.0264(5) Uani 1 1 d . . . . .
C1 C 1.0699(3) 0.2605(2) -0.0569(2) 0.0290(7) Uani 1 1 d . . . . .
O4 O 0.85247(18) 0.26303(15) 0.38532(13) 0.0289(5) Uani 1 1 d . . . . .
O6 O 0.9084(2) 0.10132(16) 0.30440(14) 0.0321(5) Uani 1 1 d . . . . .
H6 H 0.953969 0.096819 0.279203 0.048 Uiso 1 1 calc R U . . .
C19 C 0.9595(3) 0.4295(2) 0.2256(2) 0.0257(6) Uani 1 1 d . . . . .
N2 N 0.9491(2) 0.14909(18) 0.00580(16) 0.0248(5) Uani 1 1 d . . . . .
N6 N 0.7567(2) 0.18871(19) 0.50338(16) 0.0301(6) Uani 1 1 d . . . . .
N5 N 0.5025(2) 0.24119(19) 0.30756(16) 0.0277(6) Uani 1 1 d . . . . .
O5 O 0.64962(19) 0.15474(19) 0.10563(14) 0.0369(5) Uani 1 1 d . . . . .
H5 H 0.675871 0.181228 0.068372 0.055 Uiso 1 1 calc R U . . .
N4 N 0.5414(2) 0.1662(2) 0.44654(17) 0.0323(6) Uani 1 1 d . . . . .
N1 N 1.0651(2) 0.32536(19) 0.00001(16) 0.0279(6) Uani 1 1 d . . . . .
C26 C 0.5038(3) 0.2898(2) 0.2351(2) 0.0271(7) Uani 1 1 d . . . . .
N3 N 1.0482(2) 0.43927(18) 0.11521(16) 0.0264(6) Uani 1 1 d . . . . .
O7 O 0.7115(2) 0.37466(18) 0.44718(18) 0.0515(7) Uani 1 1 d . . . . .
H7 H 0.673550 0.407794 0.426496 0.077 Uiso 1 1 calc R U . . .
C7 C 0.8768(3) 0.0589(2) 0.01972(19) 0.0250(6) Uani 1 1 d . . . . .
C4 C 1.1951(3) 0.4544(3) -0.0486(2) 0.0363(8) Uani 1 1 d . . . . .
H4 H 1.236829 0.520603 -0.044834 0.044 Uiso 1 1 calc R U . . .
C38 C 0.9210(3) 0.2462(2) 0.4552(2) 0.0299(7) Uani 1 1 d . . . . .
C5 C 1.1258(3) 0.4203(2) 0.0047(2) 0.0300(7) Uani 1 1 d . . . . .
C33 C 0.8746(3) 0.2041(2) 0.5199(2) 0.0297(7) Uani 1 1 d . . . . .
C13 C 1.1119(3) 0.4825(2) 0.0691(2) 0.0316(7) Uani 1 1 d . . . . .
H13 H 1.147346 0.549985 0.076554 0.038 Uiso 1 1 calc R U . . .
C11 C 0.7644(3) -0.0198(2) 0.1109(2) 0.0301(7) Uani 1 1 d . . . . .
H11A H 0.736828 -0.017237 0.157862 0.036 Uiso 1 1 calc R U . . .
C6 C 0.9988(3) 0.1600(2) -0.0536(2) 0.0289(7) Uani 1 1 d . . . . .
H6A H 0.990353 0.107641 -0.091753 0.035 Uiso 1 1 calc R U . . .
O3 O 0.69408(18) 0.29027(15) 0.26650(14) 0.0295(5) Uani 1 1 d . . . . .
C45 C 0.7321(3) -0.1075(2) 0.0605(2) 0.0336(7) Uani 1 1 d . . . . .
H45 H 0.683472 -0.163861 0.074089 0.040 Uiso 1 1 calc R U . . .
C14 C 1.0280(3) 0.4898(2) 0.1803(2) 0.0265(6) Uani 1 1 d . . . . .
C2 C 1.1367(3) 0.2891(3) -0.1122(2) 0.0375(8) Uani 1 1 d . . . . .
H2 H 1.138803 0.243285 -0.151930 0.045 Uiso 1 1 calc R U . . .
C20 C 0.5735(3) 0.1363(3) 0.5229(2) 0.0358(8) Uani 1 1 d . . . . .
C34 C 0.9438(3) 0.1797(2) 0.5915(2) 0.0367(8) Uani 1 1 d . . . . .
H34 H 0.911685 0.149910 0.632846 0.044 Uiso 1 1 calc R U . . .
C12 C 0.8390(2) 0.0662(2) 0.09185(19) 0.0236(6) Uani 1 1 d . . . . .
C27 C 0.4140(3) 0.3149(2) 0.1842(2) 0.0329(7) Uani 1 1 d . . . . .
H27 H 0.343720 0.297483 0.196332 0.039 Uiso 1 1 calc R U . . .
C18 C 0.9352(3) 0.4741(2) 0.2916(2) 0.0319(7) Uani 1 1 d . . . . .
H18 H 0.889946 0.436049 0.322538 0.038 Uiso 1 1 calc R U . . .
C9 C 0.7710(3) -0.1133(2) -0.0105(2) 0.0363(8) Uani 1 1 d . . . . .
H9 H 0.748281 -0.173121 -0.044148 0.044 Uiso 1 1 calc R U . . .
C21 C 0.4932(3) 0.0943(3) 0.5667(2) 0.0439(9) Uani 1 1 d . . . . .
H21 H 0.516145 0.074420 0.620096 0.053 Uiso 1 1 calc R U . . .
C8 C 0.8431(3) -0.0304(2) -0.0309(2) 0.0320(7) Uani 1 1 d . . . . .
H8 H 0.869359 -0.033917 -0.078427 0.038 Uiso 1 1 calc R U . . .
C30 C 0.6232(3) 0.3658(2) 0.1474(2) 0.0354(8) Uani 1 1 d . . . . .
H30 H 0.692725 0.382964 0.134196 0.043 Uiso 1 1 calc R U . . .
C25 C 0.4119(3) 0.1977(2) 0.3297(2) 0.0346(7) Uani 1 1 d . . . . .
H25 H 0.338223 0.192393 0.296380 0.041 Uiso 1 1 calc R U . . .
C32 C 0.6961(3) 0.1499(2) 0.5529(2) 0.0361(8) Uani 1 1 d . . . . .
H32 H 0.728646 0.131633 0.604979 0.043 Uiso 1 1 calc R U . . .
C15 C 1.0695(3) 0.5911(2) 0.2010(2) 0.0340(7) Uani 1 1 d . . . . .
H15 H 1.114229 0.630309 0.170304 0.041 Uiso 1 1 calc R U . . .
C28 C 0.4292(3) 0.3653(2) 0.1161(2) 0.0374(8) Uani 1 1 d . . . . .
H28 H 0.369616 0.382394 0.082406 0.045 Uiso 1 1 calc R U . . .
C16 C 1.0453(3) 0.6331(2) 0.2659(2) 0.0372(8) Uani 1 1 d . . . . .
H16 H 1.073736 0.700574 0.279653 0.045 Uiso 1 1 calc R U . . .
C31 C 0.6100(3) 0.3153(2) 0.2171(2) 0.0263(6) Uani 1 1 d . . . . .
C24 C 0.4314(3) 0.1567(3) 0.4109(2) 0.0373(8) Uani 1 1 d . . . . .
C22 C 0.3790(4) 0.0832(3) 0.5287(3) 0.0499(10) Uani 1 1 d . . . . .
H22 H 0.324027 0.054756 0.556441 0.060 Uiso 1 1 calc R U . . .
C29 C 0.5337(3) 0.3903(3) 0.0981(2) 0.0400(8) Uani 1 1 d . . . . .
H29 H 0.543754 0.424181 0.051962 0.048 Uiso 1 1 calc R U . . .
C59 C 0.8986(4) 0.0322(3) 0.3647(2) 0.0436(9) Uani 1 1 d . . . . .
H59A H 0.846075 -0.030938 0.334868 0.065 Uiso 1 1 calc R U . . .
H59B H 0.869663 0.052269 0.407896 0.065 Uiso 1 1 calc R U . . .
H59C H 0.973376 0.029213 0.391653 0.065 Uiso 1 1 calc R U . . .
C37 C 1.0395(3) 0.2674(3) 0.4670(2) 0.0392(8) Uani 1 1 d . . . . .
H37 H 1.072981 0.297279 0.426365 0.047 Uiso 1 1 calc R U . . .
C39 C 1.1807(3) 0.3358(3) 0.2617(2) 0.0474(9) Uani 1 1 d . . . . .
H39A H 1.222908 0.399599 0.251224 0.071 Uiso 1 1 calc R U . . .
H39B H 1.233452 0.311071 0.299127 0.071 Uiso 1 1 calc R U . . .
H39C H 1.124004 0.339483 0.288313 0.071 Uiso 1 1 calc R U . . .
C23 C 0.3457(3) 0.1138(3) 0.4499(2) 0.0448(9) Uani 1 1 d . . . . .
H23 H 0.268808 0.106215 0.423609 0.054 Uiso 1 1 calc R U . . .
C36 C 1.1061(3) 0.2440(3) 0.5384(3) 0.0483(10) Uani 1 1 d . . . . .
H36 H 1.184351 0.258194 0.545128 0.058 Uiso 1 1 calc R U . . .
C3 C 1.1999(3) 0.3872(3) -0.1070(2) 0.0418(9) Uani 1 1 d . . . . .
H3 H 1.245929 0.407848 -0.142968 0.050 Uiso 1 1 calc R U . . .
C40 C 0.5259(3) 0.1188(3) 0.0749(3) 0.0517(10) Uani 1 1 d . . . . .
H40A H 0.499540 0.074520 0.022556 0.078 Uiso 1 1 calc R U . . .
H40B H 0.499935 0.172381 0.064026 0.078 Uiso 1 1 calc R U . . .
H40C H 0.495184 0.085365 0.117571 0.078 Uiso 1 1 calc R U . . .
C17 C 0.9780(3) 0.5746(2) 0.3110(2) 0.0378(8) Uani 1 1 d . . . . .
H17 H 0.961361 0.603353 0.355111 0.045 Uiso 1 1 calc R U . . .
C35 C 1.0592(3) 0.1998(3) 0.6008(2) 0.0449(9) Uani 1 1 d . . . . .
H35 H 1.105488 0.183888 0.648322 0.054 Uiso 1 1 calc R U . . .
C41 C 0.8118(5) 0.4326(4) 0.5068(4) 0.107(2) Uani 1 1 d . . . . .
H41A H 0.873907 0.412401 0.502608 0.161 Uiso 1 1 calc R U . . .
H41B H 0.803440 0.427187 0.563458 0.161 Uiso 1 1 calc R U . . .
H41C H 0.828728 0.499115 0.496417 0.161 Uiso 1 1 calc R U . . .
Cl3 Cl 1.10197(8) 0.07335(7) 0.24573(6) 0.0415(2) Uani 1 1 d . . . . .
Cl4 Cl 0.54943(19) -0.17847(15) 0.22139(14) 0.1406(9) Uani 1 1 d . . . . .
Cl5 Cl 0.37685(18) -0.3348(2) 0.25533(18) 0.1651(11) Uani 1 1 d . . . . .
O8 O 0.2018(4) -0.0940(3) 0.2573(2) 0.0902(13) Uani 1 1 d . . . . .
H8A H 0.182249 -0.046417 0.254916 0.135 Uiso 1 1 calc R U . . .
C43 C 0.2842(5) -0.0837(4) 0.2111(3) 0.0745(15) Uani 1 1 d . . . . .
H43A H 0.252125 -0.073223 0.153258 0.112 Uiso 1 1 calc R U . . .
H43B H 0.302029 -0.141818 0.209644 0.112 Uiso 1 1 calc R U . . .
H43C H 0.353642 -0.028945 0.239296 0.112 Uiso 1 1 calc R U . . .
Cl6 Cl 0.4896(4) -0.3673(2) 0.13545(16) 0.233(2) Uani 1 1 d . . . . .
C42 C 0.4418(5) -0.2872(4) 0.1772(4) 0.0819(17) Uani 1 1 d . . . . .
H42 H 0.383419 -0.275606 0.130290 0.098 Uiso 1 1 calc R U . . .

loop_
_atom_site_aniso_label
_atom_site_aniso_U_11
_atom_site_aniso_U_22
_atom_site_aniso_U_33
_atom_site_aniso_U_23
_atom_site_aniso_U_13
_atom_site_aniso_U_12
Gd1 0.02208(8) 0.02387(8) 0.02896(9) 0.00905(6) 0.01506(6) 0.00967(6)
Co1 0.0236(2) 0.0210(2) 0.0279(2) 0.00717(16) 0.01464(17) 0.00806(16)
Co2 0.0258(2) 0.0269(2) 0.0286(2) 0.00632(17) 0.01512(17) 0.00919(17)
Cl2 0.0317(4) 0.0262(4) 0.0363(4) 0.0073(3) 0.0202(3) 0.0057(3)
Cl1 0.0327(4) 0.0342(4) 0.0371(4) 0.0135(3) 0.0120(3) 0.0147(3)
O1 0.0280(11) 0.0213(10) 0.0275(11) 0.0053(9) 0.0135(9) 0.0088(9)
O11 0.0278(12) 0.0328(12) 0.0371(12) 0.0075(10) 0.0127(10) 0.0120(10)
O2 0.0294(12) 0.0200(10) 0.0336(11) 0.0044(9) 0.0179(9) 0.0069(9)
C1 0.0319(17) 0.0351(17) 0.0273(16) 0.0110(14) 0.0152(13) 0.0158(14)
O4 0.0250(11) 0.0316(12) 0.0326(12) 0.0076(9) 0.0121(9) 0.0104(9)
O6 0.0407(14) 0.0364(12) 0.0355(12) 0.0156(10) 0.0228(10) 0.0241(11)
C19 0.0229(15) 0.0244(15) 0.0331(16) 0.0054(13) 0.0120(13) 0.0096(13)
N2 0.0253(13) 0.0268(13) 0.0270(13) 0.0069(11) 0.0119(11) 0.0119(11)
N6 0.0362(16) 0.0264(14) 0.0293(14) 0.0033(11) 0.0139(12) 0.0104(12)
N5 0.0251(14) 0.0302(14) 0.0321(14) 0.0047(11) 0.0157(11) 0.0100(11)
O5 0.0254(12) 0.0536(15) 0.0348(13) 0.0117(11) 0.0112(10) 0.0162(11)
N4 0.0341(16) 0.0353(15) 0.0322(14) 0.0071(12) 0.0190(12) 0.0111(12)
N1 0.0303(14) 0.0290(14) 0.0305(14) 0.0109(11) 0.0156(11) 0.0124(12)
C26 0.0242(16) 0.0265(16) 0.0323(16) 0.0029(13) 0.0136(13) 0.0074(13)
N3 0.0247(14) 0.0236(13) 0.0338(14) 0.0078(11) 0.0133(11) 0.0086(11)
O7 0.0556(18) 0.0353(14) 0.0583(17) -0.0080(13) 0.0096(14) 0.0172(13)
C7 0.0208(15) 0.0251(15) 0.0298(16) 0.0058(13) 0.0074(12) 0.0090(12)
C4 0.0357(19) 0.0394(19) 0.0398(19) 0.0177(16) 0.0219(15) 0.0115(15)
C38 0.0296(17) 0.0229(15) 0.0359(17) 0.0003(13) 0.0090(14) 0.0088(13)
C5 0.0296(17) 0.0303(17) 0.0347(17) 0.0130(14) 0.0162(14) 0.0108(14)
C33 0.0338(18) 0.0242(16) 0.0306(16) -0.0004(13) 0.0092(14) 0.0105(14)
C13 0.0326(18) 0.0248(16) 0.0398(18) 0.0122(14) 0.0166(15) 0.0083(14)
C11 0.0279(17) 0.0269(16) 0.0363(17) 0.0091(14) 0.0127(14) 0.0083(13)
C6 0.0340(18) 0.0316(17) 0.0279(16) 0.0057(13) 0.0131(14) 0.0172(14)
O3 0.0253(11) 0.0323(12) 0.0394(12) 0.0151(10) 0.0182(10) 0.0132(10)
C45 0.0227(16) 0.0246(16) 0.047(2) 0.0074(15) 0.0055(14) 0.0034(13)
C14 0.0243(16) 0.0247(15) 0.0320(16) 0.0070(13) 0.0112(13) 0.0084(13)
C2 0.046(2) 0.048(2) 0.0339(18) 0.0150(16) 0.0252(16) 0.0245(17)
C20 0.043(2) 0.0360(18) 0.0304(17) 0.0064(15) 0.0190(15) 0.0107(16)
C34 0.048(2) 0.0287(17) 0.0336(18) 0.0016(14) 0.0098(16) 0.0162(16)
C12 0.0194(15) 0.0248(15) 0.0278(15) 0.0051(13) 0.0073(12) 0.0093(12)
C27 0.0233(16) 0.0368(18) 0.0405(19) 0.0044(15) 0.0118(14) 0.0116(14)
C18 0.0333(18) 0.0287(17) 0.0367(18) 0.0036(14) 0.0180(14) 0.0094(14)
C9 0.0364(19) 0.0255(17) 0.0409(19) -0.0042(15) 0.0028(15) 0.0114(15)
C21 0.052(2) 0.047(2) 0.0367(19) 0.0120(17) 0.0280(18) 0.0110(18)
C8 0.0350(18) 0.0308(17) 0.0313(17) 0.0010(14) 0.0088(14) 0.0144(15)
C30 0.0304(18) 0.0366(18) 0.049(2) 0.0192(16) 0.0232(16) 0.0137(15)
C25 0.0259(17) 0.0406(19) 0.0409(19) 0.0102(16) 0.0181(15) 0.0100(15)
C32 0.046(2) 0.0376(19) 0.0275(17) 0.0080(14) 0.0174(15) 0.0136(16)
C15 0.0327(18) 0.0237(16) 0.0441(19) 0.0071(14) 0.0152(15) 0.0052(14)
C28 0.0295(18) 0.0379(19) 0.045(2) 0.0114(16) 0.0062(15) 0.0159(15)
C16 0.041(2) 0.0225(16) 0.046(2) 0.0002(15) 0.0141(16) 0.0086(15)
C31 0.0267(16) 0.0211(15) 0.0364(17) 0.0065(13) 0.0149(13) 0.0108(13)
C24 0.035(2) 0.042(2) 0.0394(19) 0.0071(16) 0.0229(16) 0.0112(16)
C22 0.049(2) 0.059(2) 0.047(2) 0.0151(19) 0.0352(19) 0.009(2)
C29 0.040(2) 0.0375(19) 0.047(2) 0.0208(16) 0.0158(17) 0.0153(16)
C59 0.060(3) 0.042(2) 0.046(2) 0.0214(17) 0.0267(19) 0.0292(19)
C37 0.0320(19) 0.0384(19) 0.046(2) 0.0071(16) 0.0129(16) 0.0103(15)
C39 0.037(2) 0.058(2) 0.047(2) -0.0030(19) 0.0089(17) 0.0225(19)
C23 0.033(2) 0.053(2) 0.052(2) 0.0140(19) 0.0264(17) 0.0094(17)
C36 0.033(2) 0.053(2) 0.058(2) 0.005(2) 0.0070(18) 0.0211(18)
C3 0.045(2) 0.054(2) 0.042(2) 0.0241(18) 0.0305(17) 0.0211(18)
C40 0.0269(19) 0.062(3) 0.057(2) -0.003(2) 0.0044(17) 0.0123(18)
C17 0.041(2) 0.0334(18) 0.0411(19) -0.0018(15) 0.0161(16) 0.0142(16)
C35 0.051(2) 0.042(2) 0.044(2) 0.0064(17) 0.0058(18) 0.0264(18)
C41 0.096(5) 0.067(4) 0.120(5) -0.038(4) -0.027(4) 0.034(3)
Cl3 0.0373(5) 0.0527(5) 0.0496(5) 0.0178(4) 0.0212(4) 0.0275(4)
Cl4 0.1336(17) 0.1087(14) 0.1378(16) -0.0299(12) 0.0764(14) -0.0310(12)
Cl5 0.0839(13) 0.179(2) 0.194(2) 0.105(2) 0.0235(14) 0.0076(13)
O8 0.158(4) 0.106(3) 0.070(2) 0.049(2) 0.061(2) 0.101(3)
C43 0.075(3) 0.109(4) 0.054(3) 0.013(3) 0.012(2) 0.057(3)
Cl6 0.393(5) 0.208(3) 0.1224(18) -0.0534(18) -0.026(2) 0.226(3)
C42 0.090(4) 0.061(3) 0.076(3) 0.013(3) -0.006(3) 0.029(3)

loop_
_atom_type_symbol
_atom_type_description
_atom_type_scat_dispersion_real
_atom_type_scat_dispersion_imag
_atom_type_scat_source
C C 0.0033 0.0016 'International Tables Vol C Tables 4.2.6.8 and 6.1.1.4'
H H 0.0000 0.0000 'International Tables Vol C Tables 4.2.6.8 and 6.1.1.4'
Cl Cl 0.1484 0.1585 'International Tables Vol C Tables 4.2.6.8 and 6.1.1.4'
Co Co 0.3494 0.9721 'International Tables Vol C Tables 4.2.6.8 and 6.1.1.4'
Gd Gd -0.1653 3.9035 'International Tables Vol C Tables 4.2.6.8 and 6.1.1.4'
N N 0.0061 0.0033 'International Tables Vol C Tables 4.2.6.8 and 6.1.1.4'
O O 0.0106 0.0060 'International Tables Vol C Tables 4.2.6.8 and 6.1.1.4'

loop_
_geom_angle_atom_site_label_1
_geom_angle_atom_site_label_2
_geom_angle_atom_site_label_3
_geom_angle
_geom_angle_site_symmetry_1
_geom_angle_site_symmetry_3
_geom_angle_publ_flag
Cl2 Gd1 Co2 48.876(17) . . ?
O1 Gd1 Co2 171.52(5) . . ?
O1 Gd1 Cl2 122.64(5) . . ?
O1 Gd1 O4 141.87(7) . . ?
O1 Gd1 O6 72.24(7) . . ?
O1 Gd1 O5 72.69(7) . . ?
O2 Gd1 Co2 118.52(5) . . ?
O2 Gd1 Cl2 166.41(5) . . ?
O2 Gd1 O1 69.92(7) . . ?
O2 Gd1 O4 94.85(7) . . ?
O2 Gd1 O6 108.18(8) . . ?
O2 Gd1 O5 96.85(8) . . ?
O2 Gd1 O3 89.62(7) . . ?
O4 Gd1 Co2 42.22(5) . . ?
O4 Gd1 Cl2 77.94(5) . . ?
O4 Gd1 O6 80.49(7) . . ?
O4 Gd1 O5 145.27(8) . . ?
O6 Gd1 Co2 104.41(5) . . ?
O6 Gd1 Cl2 82.23(6) . . ?
O5 Gd1 Co2 104.26(5) . . ?
O5 Gd1 Cl2 83.34(6) . . ?
O5 Gd1 O6 125.74(8) . . ?
O3 Gd1 Co2 40.65(5) . . ?
O3 Gd1 Cl2 76.98(5) . . ?
O3 Gd1 O1 143.54(7) . . ?
O3 Gd1 O4 66.90(7) . . ?
O3 Gd1 O6 144.17(7) . . ?
O3 Gd1 O5 80.58(8) . . ?
O1 Co1 Cl1 90.32(6) . . ?
O1 Co1 O11 86.25(8) . . ?
O1 Co1 O2 72.44(7) . . ?
O1 Co1 N2 73.33(8) . . ?
O1 Co1 N1 143.30(9) . . ?
O1 Co1 N3 143.94(9) . . ?
O11 Co1 Cl1 176.36(6) . . ?
O11 Co1 O2 88.27(8) . . ?
O11 Co1 N2 90.85(9) . . ?
O11 Co1 N3 88.33(9) . . ?
O2 Co1 Cl1 89.53(6) . . ?
N2 Co1 Cl1 89.34(7) . . ?
N2 Co1 O2 145.75(8) . . ?
N1 Co1 Cl1 95.12(7) . . ?
N1 Co1 O11 88.37(9) . . ?
N1 Co1 O2 143.66(9) . . ?
N1 Co1 N2 70.48(9) . . ?
N1 Co1 N3 71.96(9) . . ?
N3 Co1 Cl1 93.74(7) . . ?
N3 Co1 O2 71.78(8) . . ?
N3 Co1 N2 142.44(9) . . ?
Cl2 Co2 Gd1 54.380(18) . . ?
O4 Co2 Gd1 44.75(5) . . ?
O4 Co2 Cl2 84.31(6) . . ?
N6 Co2 Gd1 106.25(7) . . ?
N6 Co2 Cl2 91.73(7) . . ?
N6 Co2 O4 72.86(9) . . ?
N6 Co2 N5 143.19(10) . . ?
N5 Co2 Gd1 106.24(6) . . ?
N5 Co2 Cl2 93.30(7) . . ?
N5 Co2 O4 143.93(9) . . ?
N4 Co2 Gd1 147.01(7) . . ?
N4 Co2 Cl2 92.64(7) . . ?
N4 Co2 O4 144.66(9) . . ?
N4 Co2 N6 72.05(10) . . ?
N4 Co2 N5 71.31(10) . . ?
N4 Co2 O3 143.64(9) . . ?
O7 Co2 Gd1 120.51(9) . . ?
O7 Co2 Cl2 174.76(9) . . ?
O7 Co2 O4 92.27(10) . . ?
O7 Co2 N6 91.04(10) . . ?
O7 Co2 N5 87.13(10) . . ?
O7 Co2 N4 92.44(11) . . ?
O7 Co2 O3 91.17(10) . . ?
O3 Co2 Gd1 43.93(5) . . ?
O3 Co2 Cl2 83.98(6) . . ?
O3 Co2 O4 71.19(8) . . ?
O3 Co2 N6 144.04(9) . . ?
O3 Co2 N5 72.76(8) . . ?
Co2 Cl2 Gd1 76.74(2) . . ?
Co1 O1 Gd1 109.87(8) . . ?
C12 O1 Gd1 129.21(18) . . ?
C12 O1 Co1 117.55(17) . . ?
Co1 O11 H11 109.6 . . ?
C39 O11 Co1 121.6(2) . . ?
C39 O11 H11 109.5 . . ?
Gd1 O2 Co1 106.46(8) . . ?
C19 O2 Gd1 137.00(18) . . ?
C19 O2 Co1 115.80(18) . . ?
N1 C1 C6 113.0(3) . . ?
N1 C1 C2 121.5(3) . . ?
C2 C1 C6 125.5(3) . . ?
Co2 O4 Gd1 93.02(8) . . ?
C38 O4 Gd1 131.23(19) . . ?
C38 O4 Co2 116.38(19) . . ?
Gd1 O6 H6 113.4 . . ?
C59 O6 Gd1 135.7(2) . . ?
C59 O6 H6 109.5 . . ?
O2 C19 C14 119.2(3) . . ?
O2 C19 C18 122.9(3) . . ?
C18 C19 C14 117.9(3) . . ?
C7 N2 Co1 115.56(18) . . ?
C6 N2 Co1 120.1(2) . . ?
C6 N2 C7 124.3(3) . . ?
C33 N6 Co2 117.3(2) . . ?
C32 N6 Co2 118.4(2) . . ?
C32 N6 C33 124.3(3) . . ?
C26 N5 Co2 116.36(19) . . ?
C25 N5 Co2 118.6(2) . . ?
C25 N5 C26 124.9(3) . . ?
Gd1 O5 H5 109.6 . . ?
C40 O5 Gd1 138.3(2) . . ?
C40 O5 H5 109.5 . . ?
C20 N4 Co2 119.4(2) . . ?
C24 N4 Co2 120.4(2) . . ?
C24 N4 C20 120.1(3) . . ?
C1 N1 Co1 121.0(2) . . ?
C1 N1 C5 119.9(3) . . ?
C5 N1 Co1 119.0(2) . . ?
N5 C26 C31 112.8(3) . . ?
C27 C26 N5 126.7(3) . . ?
C27 C26 C31 120.4(3) . . ?
C13 N3 Co1 118.4(2) . . ?
C13 N3 C14 122.8(3) . . ?
C14 N3 Co1 118.75(19) . . ?
Co2 O7 H7 119.5 . . ?
C41 O7 Co2 128.6(3) . . ?
C41 O7 H7 109.5 . . ?
C12 C7 N2 113.0(3) . . ?
C8 C7 N2 125.7(3) . . ?
C8 C7 C12 121.3(3) . . ?
C5 C4 H4 121.0 . . ?
C3 C4 H4 121.0 . . ?
C3 C4 C5 118.1(3) . . ?
O4 C38 C33 119.8(3) . . ?
O4 C38 C37 122.2(3) . . ?
C37 C38 C33 118.0(3) . . ?
N1 C5 C4 121.8(3) . . ?
N1 C5 C13 113.9(3) . . ?
C4 C5 C13 124.3(3) . . ?
N6 C33 C38 113.6(3) . . ?
C34 C33 N6 125.8(3) . . ?
C34 C33 C38 120.6(3) . . ?
N3 C13 C5 116.6(3) . . ?
N3 C13 H13 121.7 . . ?
C5 C13 H13 121.7 . . ?
C45 C11 H11A 119.9 . . ?
C45 C11 C12 120.3(3) . . ?
C12 C11 H11A 119.9 . . ?
C1 C6 H6A 122.3 . . ?
N2 C6 C1 115.3(3) . . ?
N2 C6 H6A 122.3 . . ?
Co2 O3 Gd1 95.42(8) . . ?
C31 O3 Gd1 134.32(19) . . ?
C31 O3 Co2 117.73(18) . . ?
C11 C45 H45 119.5 . . ?
C11 C45 C9 121.1(3) . . ?
C9 C45 H45 119.5 . . ?
N3 C14 C19 114.3(3) . . ?
C15 C14 C19 120.4(3) . . ?
C15 C14 N3 125.3(3) . . ?
C1 C2 H2 120.7 . . ?
C3 C2 C1 118.5(3) . . ?
C3 C2 H2 120.7 . . ?
N4 C20 C21 121.2(3) . . ?
N4 C20 C32 113.9(3) . . ?
C21 C20 C32 124.9(3) . . ?
C33 C34 H34 119.9 . . ?
C35 C34 C33 120.1(3) . . ?
C35 C34 H34 119.9 . . ?
O1 C12 C7 119.6(3) . . ?
O1 C12 C11 122.6(3) . . ?
C7 C12 C11 117.8(3) . . ?
C26 C27 H27 119.9 . . ?
C28 C27 C26 120.1(3) . . ?
C28 C27 H27 119.9 . . ?
C19 C18 H18 119.8 . . ?
C17 C18 C19 120.4(3) . . ?
C17 C18 H18 119.8 . . ?
C45 C9 H9 120.1 . . ?
C8 C9 C45 119.8(3) . . ?
C8 C9 H9 120.1 . . ?
C20 C21 H21 120.8 . . ?
C22 C21 C20 118.3(3) . . ?
C22 C21 H21 120.8 . . ?
C7 C8 H8 120.1 . . ?
C9 C8 C7 119.8(3) . . ?
C9 C8 H8 120.1 . . ?
C31 C30 H30 119.8 . . ?
C29 C30 H30 119.8 . . ?
C29 C30 C31 120.3(3) . . ?
N5 C25 H25 122.1 . . ?
N5 C25 C24 115.8(3) . . ?
C24 C25 H25 122.1 . . ?
N6 C32 C20 116.2(3) . . ?
N6 C32 H32 121.9 . . ?
C20 C32 H32 121.9 . . ?
C14 C15 H15 119.7 . . ?
C16 C15 C14 120.7(3) . . ?
C16 C15 H15 119.7 . . ?
C27 C28 H28 120.2 . . ?
C27 C28 C29 119.6(3) . . ?
C29 C28 H28 120.2 . . ?
C15 C16 H16 120.2 . . ?
C15 C16 C17 119.5(3) . . ?
C17 C16 H16 120.2 . . ?
O3 C31 C26 119.2(3) . . ?
O3 C31 C30 122.3(3) . . ?
C30 C31 C26 118.5(3) . . ?
N4 C24 C25 113.3(3) . . ?
N4 C24 C23 122.1(3) . . ?
C23 C24 C25 124.6(3) . . ?
C21 C22 H22 119.7 . . ?
C21 C22 C23 120.6(3) . . ?
C23 C22 H22 119.7 . . ?
C30 C29 C28 121.1(3) . . ?
C30 C29 H29 119.5 . . ?
C28 C29 H29 119.5 . . ?
O6 C59 H59A 109.5 . . ?
O6 C59 H59B 109.5 . . ?
O6 C59 H59C 109.5 . . ?
H59A C59 H59B 109.5 . . ?
H59A C59 H59C 109.5 . . ?
H59B C59 H59C 109.5 . . ?
C38 C37 H37 119.8 . . ?
C36 C37 C38 120.3(3) . . ?
C36 C37 H37 119.8 . . ?
O11 C39 H39A 109.5 . . ?
O11 C39 H39B 109.5 . . ?
O11 C39 H39C 109.5 . . ?
H39A C39 H39B 109.5 . . ?
H39A C39 H39C 109.5 . . ?
H39B C39 H39C 109.5 . . ?
C24 C23 H23 121.2 . . ?
C22 C23 C24 117.7(4) . . ?
C22 C23 H23 121.2 . . ?
C37 C36 H36 119.3 . . ?
C37 C36 C35 121.5(4) . . ?
C35 C36 H36 119.3 . . ?
C4 C3 C2 120.2(3) . . ?
C4 C3 H3 119.9 . . ?
C2 C3 H3 119.9 . . ?
O5 C40 H40A 109.5 . . ?
O5 C40 H40B 109.5 . . ?
O5 C40 H40C 109.5 . . ?
H40A C40 H40B 109.5 . . ?
H40A C40 H40C 109.5 . . ?
H40B C40 H40C 109.5 . . ?
C18 C17 C16 121.1(3) . . ?
C18 C17 H17 119.5 . . ?
C16 C17 H17 119.5 . . ?
C34 C35 C36 119.4(3) . . ?
C34 C35 H35 120.3 . . ?
C36 C35 H35 120.3 . . ?
O7 C41 H41A 109.5 . . ?
O7 C41 H41B 109.5 . . ?
O7 C41 H41C 109.5 . . ?
H41A C41 H41B 109.5 . . ?
H41A C41 H41C 109.5 . . ?
H41B C41 H41C 109.5 . . ?
C43 O8 H8A 109.5 . . ?
O8 C43 H43A 109.5 . . ?
O8 C43 H43B 109.5 . . ?
O8 C43 H43C 109.5 . . ?
H43A C43 H43B 109.5 . . ?
H43A C43 H43C 109.5 . . ?
H43B C43 H43C 109.5 . . ?
Cl4 C42 Cl5 108.7(3) . . ?
Cl4 C42 Cl6 112.5(4) . . ?
Cl4 C42 H42 108.1 . . ?
Cl5 C42 H42 108.1 . . ?
Cl6 C42 Cl5 111.1(3) . . ?
Cl6 C42 H42 108.1 . . ?

loop_
_geom_bond_atom_site_label_1
_geom_bond_atom_site_label_2
_geom_bond_distance
_geom_bond_site_symmetry_2
_geom_bond_publ_flag
Gd1 Co2 3.3040(4) . ?
Gd1 Cl2 2.7594(7) . ?
Gd1 O1 2.3123(19) . ?
Gd1 O2 2.270(2) . ?
Gd1 O4 2.329(2) . ?
Gd1 O6 2.410(2) . ?
Gd1 O5 2.392(2) . ?
Gd1 O3 2.303(2) . ?
Co1 Cl1 2.4941(9) . ?
Co1 O1 2.150(2) . ?
Co1 O11 2.199(2) . ?
Co1 O2 2.290(2) . ?
Co1 N2 2.223(2) . ?
Co1 N1 2.174(3) . ?
Co1 N3 2.208(2) . ?
Co2 Cl2 2.5570(9) . ?
Co2 O4 2.224(2) . ?
Co2 N6 2.209(3) . ?
Co2 N5 2.221(3) . ?
Co2 N4 2.159(3) . ?
Co2 O7 2.141(2) . ?
Co2 O3 2.162(2) . ?
O1 C12 1.329(3) . ?
O11 H11 0.8200 . ?
O11 C39 1.429(4) . ?
O2 C19 1.336(4) . ?
C1 N1 1.337(4) . ?
C1 C6 1.464(4) . ?
C1 C2 1.388(4) . ?
O4 C38 1.325(4) . ?
O6 H6 0.8200 . ?
O6 C59 1.436(4) . ?
C19 C14 1.406(4) . ?
C19 C18 1.400(4) . ?
N2 C7 1.406(4) . ?
N2 C6 1.283(4) . ?
N6 C33 1.401(4) . ?
N6 C32 1.287(4) . ?
N5 C26 1.402(4) . ?
N5 C25 1.280(4) . ?
O5 H5 0.8200 . ?
O5 C40 1.428(4) . ?
N4 C20 1.339(4) . ?
N4 C24 1.331(4) . ?
N1 C5 1.338(4) . ?
C26 C27 1.395(4) . ?
C26 C31 1.404(4) . ?
N3 C13 1.286(4) . ?
N3 C14 1.403(4) . ?
O7 H7 0.8200 . ?
O7 C41 1.360(6) . ?
C7 C12 1.402(4) . ?
C7 C8 1.393(4) . ?
C4 H4 0.9300 . ?
C4 C5 1.395(4) . ?
C4 C3 1.376(5) . ?
C38 C33 1.410(5) . ?
C38 C37 1.404(5) . ?
C5 C13 1.455(5) . ?
C33 C34 1.400(5) . ?
C13 H13 0.9300 . ?
C11 H11A 0.9300 . ?
C11 C45 1.376(5) . ?
C11 C12 1.409(4) . ?
C6 H6A 0.9300 . ?
O3 C31 1.330(4) . ?
C45 H45 0.9300 . ?
C45 C9 1.389(5) . ?
C14 C15 1.396(4) . ?
C2 H2 0.9300 . ?
C2 C3 1.383(5) . ?
C20 C21 1.399(5) . ?
C20 C32 1.457(5) . ?
C34 H34 0.9300 . ?
C34 C35 1.376(5) . ?
C27 H27 0.9300 . ?
C27 C28 1.376(5) . ?
C18 H18 0.9300 . ?
C18 C17 1.383(5) . ?
C9 H9 0.9300 . ?
C9 C8 1.374(5) . ?
C21 H21 0.9300 . ?
C21 C22 1.379(6) . ?
C8 H8 0.9300 . ?
C30 H30 0.9300 . ?
C30 C31 1.395(4) . ?
C30 C29 1.378(5) . ?
C25 H25 0.9300 . ?
C25 C24 1.468(5) . ?
C32 H32 0.9300 . ?
C15 H15 0.9300 . ?
C15 C16 1.364(5) . ?
C28 H28 0.9300 . ?
C28 C29 1.384(5) . ?
C16 H16 0.9300 . ?
C16 C17 1.383(5) . ?
C24 C23 1.398(5) . ?
C22 H22 0.9300 . ?
C22 C23 1.381(5) . ?
C29 H29 0.9300 . ?
C59 H59A 0.9600 . ?
C59 H59B 0.9600 . ?
C59 H59C 0.9600 . ?
C37 H37 0.9300 . ?
C37 C36 1.374(5) . ?
C39 H39A 0.9600 . ?
C39 H39B 0.9600 . ?
C39 H39C 0.9600 . ?
C23 H23 0.9300 . ?
C36 H36 0.9300 . ?
C36 C35 1.389(6) . ?
C3 H3 0.9300 . ?
C40 H40A 0.9600 . ?
C40 H40B 0.9600 . ?
C40 H40C 0.9600 . ?
C17 H17 0.9300 . ?
C35 H35 0.9300 . ?
C41 H41A 0.9600 . ?
C41 H41B 0.9600 . ?
C41 H41C 0.9600 . ?
Cl4 C42 1.695(5) . ?
Cl5 C42 1.747(6) . ?
O8 H8A 0.8200 . ?
O8 C43 1.430(6) . ?
C43 H43A 0.9600 . ?
C43 H43B 0.9600 . ?
C43 H43C 0.9600 . ?
Cl6 C42 1.701(6) . ?
C42 H42 0.9800 . ?

loop_
_geom_torsion_atom_site_label_1
_geom_torsion_atom_site_label_2
_geom_torsion_atom_site_label_3
_geom_torsion_atom_site_label_4
_geom_torsion
_geom_torsion_site_symmetry_1
_geom_torsion_site_symmetry_2
_geom_torsion_site_symmetry_3
_geom_torsion_site_symmetry_4
_geom_torsion_publ_flag
Gd1 O1 C12 C7 164.9(2) . . . . ?
Gd1 O1 C12 C11 -14.4(4) . . . . ?
Gd1 O2 C19 C14 -172.4(2) . . . . ?
Gd1 O2 C19 C18 8.7(5) . . . . ?
Gd1 O4 C38 C33 -116.4(3) . . . . ?
Gd1 O4 C38 C37 62.4(4) . . . . ?
Gd1 O3 C31 C26 122.1(3) . . . . ?
Gd1 O3 C31 C30 -57.5(4) . . . . ?
Co1 O1 C12 C7 7.9(3) . . . . ?
Co1 O1 C12 C11 -171.4(2) . . . . ?
Co1 O2 C19 C14 -4.0(3) . . . . ?
Co1 O2 C19 C18 177.1(2) . . . . ?
Co1 N2 C7 C12 -6.9(3) . . . . ?
Co1 N2 C7 C8 172.7(2) . . . . ?
Co1 N2 C6 C1 3.1(4) . . . . ?
Co1 N1 C5 C4 176.9(2) . . . . ?
Co1 N1 C5 C13 -3.3(4) . . . . ?
Co1 N3 C13 C5 -0.9(4) . . . . ?
Co1 N3 C14 C19 2.6(3) . . . . ?
Co1 N3 C14 C15 -177.2(2) . . . . ?
Co2 O4 C38 C33 4.5(4) . . . . ?
Co2 O4 C38 C37 -176.7(2) . . . . ?
Co2 N6 C33 C38 0.2(3) . . . . ?
Co2 N6 C33 C34 -178.5(2) . . . . ?
Co2 N6 C32 C20 1.3(4) . . . . ?
Co2 N5 C26 C27 -171.9(3) . . . . ?
Co2 N5 C26 C31 6.7(3) . . . . ?
Co2 N5 C25 C24 8.1(4) . . . . ?
Co2 N4 C20 C21 179.3(3) . . . . ?
Co2 N4 C20 C32 -2.0(4) . . . . ?
Co2 N4 C24 C25 -2.1(4) . . . . ?
Co2 N4 C24 C23 179.5(3) . . . . ?
Co2 O3 C31 C26 -9.4(4) . . . . ?
Co2 O3 C31 C30 171.0(2) . . . . ?
O2 C19 C14 N3 1.1(4) . . . . ?
O2 C19 C14 C15 -179.1(3) . . . . ?
O2 C19 C18 C17 178.8(3) . . . . ?
C1 N1 C5 C4 -0.1(5) . . . . ?
C1 N1 C5 C13 179.7(3) . . . . ?
C1 C2 C3 C4 -0.7(5) . . . . ?
O4 C38 C33 N6 -3.1(4) . . . . ?
O4 C38 C33 C34 175.7(3) . . . . ?
O4 C38 C37 C36 -176.6(3) . . . . ?
C19 C14 C15 C16 0.5(5) . . . . ?
C19 C18 C17 C16 0.2(5) . . . . ?
N2 C7 C12 O1 -0.4(4) . . . . ?
N2 C7 C12 C11 178.9(3) . . . . ?
N2 C7 C8 C9 -179.4(3) . . . . ?
N6 C33 C34 C35 -179.2(3) . . . . ?
N5 C26 C27 C28 178.2(3) . . . . ?
N5 C26 C31 O3 1.5(4) . . . . ?
N5 C26 C31 C30 -178.8(3) . . . . ?
N5 C25 C24 N4 -4.0(5) . . . . ?
N5 C25 C24 C23 174.4(3) . . . . ?
N4 C20 C21 C22 0.8(6) . . . . ?
N4 C20 C32 N6 0.4(4) . . . . ?
N4 C24 C23 C22 1.6(6) . . . . ?
N1 C1 C6 N2 -3.8(4) . . . . ?
N1 C1 C2 C3 0.6(5) . . . . ?
N1 C5 C13 N3 2.7(4) . . . . ?
C26 N5 C25 C24 -176.3(3) . . . . ?
C26 C27 C28 C29 0.4(5) . . . . ?
N3 C14 C15 C16 -179.7(3) . . . . ?
C7 N2 C6 C1 179.7(3) . . . . ?
C4 C5 C13 N3 -177.5(3) . . . . ?
C38 C33 C34 C35 2.2(5) . . . . ?
C38 C37 C36 C35 -0.4(6) . . . . ?
C5 C4 C3 C2 0.5(5) . . . . ?
C33 N6 C32 C20 -177.5(3) . . . . ?
C33 C38 C37 C36 2.3(5) . . . . ?
C33 C34 C35 C36 -0.2(5) . . . . ?
C13 N3 C14 C19 -177.7(3) . . . . ?
C13 N3 C14 C15 2.5(5) . . . . ?
C11 C45 C9 C8 0.2(5) . . . . ?
C6 C1 N1 Co1 3.0(4) . . . . ?
C6 C1 N1 C5 179.9(3) . . . . ?
C6 C1 C2 C3 -179.5(3) . . . . ?
C6 N2 C7 C12 176.4(3) . . . . ?
C6 N2 C7 C8 -4.0(5) . . . . ?
C45 C11 C12 O1 -179.7(3) . . . . ?
C45 C11 C12 C7 0.9(4) . . . . ?
C45 C9 C8 C7 0.0(5) . . . . ?
C14 C19 C18 C17 -0.2(5) . . . . ?
C14 N3 C13 C5 179.4(3) . . . . ?
C14 C15 C16 C17 -0.5(5) . . . . ?
C2 C1 N1 Co1 -177.1(2) . . . . ?
C2 C1 N1 C5 -0.2(5) . . . . ?
C2 C1 C6 N2 176.2(3) . . . . ?
C20 N4 C24 C25 176.9(3) . . . . ?
C20 N4 C24 C23 -1.5(5) . . . . ?
C20 C21 C22 C23 -0.7(6) . . . . ?
C12 C7 C8 C9 0.3(5) . . . . ?
C12 C11 C45 C9 -0.7(5) . . . . ?
C27 C26 C31 O3 -179.8(3) . . . . ?
C27 C26 C31 C30 -0.2(5) . . . . ?
C27 C28 C29 C30 -0.2(6) . . . . ?
C18 C19 C14 N3 -180.0(3) . . . . ?
C18 C19 C14 C15 -0.2(5) . . . . ?
C21 C20 C32 N6 179.0(3) . . . . ?
C21 C22 C23 C24 -0.4(6) . . . . ?
C8 C7 C12 O1 179.9(3) . . . . ?
C8 C7 C12 C11 -0.7(4) . . . . ?
C25 N5 C26 C27 12.5(5) . . . . ?
C25 N5 C26 C31 -169.0(3) . . . . ?
C25 C24 C23 C22 -176.7(4) . . . . ?
C32 N6 C33 C38 179.0(3) . . . . ?
C32 N6 C33 C34 0.3(5) . . . . ?
C32 C20 C21 C22 -177.8(3) . . . . ?
C15 C16 C17 C18 0.2(6) . . . . ?
C31 C26 C27 C28 -0.3(5) . . . . ?
C31 C30 C29 C28 -0.3(6) . . . . ?
C24 N4 C20 C21 0.3(5) . . . . ?
C24 N4 C20 C32 179.0(3) . . . . ?
C29 C30 C31 C26 0.4(5) . . . . ?
C29 C30 C31 O3 -179.9(3) . . . . ?
C37 C38 C33 N6 178.1(3) . . . . ?
C37 C38 C33 C34 -3.2(5) . . . . ?
C37 C36 C35 C34 -0.7(6) . . . . ?
C3 C4 C5 N1 -0.1(5) . . . . ?
C3 C4 C5 C13 -179.9(3) . . . . ?

loop_
_smtbx_masks_void_nr
_smtbx_masks_void_average_x
_smtbx_masks_void_average_y
_smtbx_masks_void_average_z
_smtbx_masks_void_volume
_smtbx_masks_void_count_electrons
_smtbx_masks_void_content
1 0.500 0.500 0.500 292.4 70.4 ?
